data_2205543
loop_
_publ_author_name
'Stacy, Vanessa'
'Crundwell, Guy'
'Updegraff III, James B.'
'Zeller, Matthias'
'Hunter, Allen D.'

_publ_section_title
;
 2,3-Bis(5-bromo-2-thienyl)-6,7-dichloroquinoxaline
;
_journal_issue 4
_journal_name_full 'Acta Crystallographica Section E'
_journal_page_first o904
_journal_page_last o905
_journal_paper_doi 10.1107/S1600536805006793
_journal_volume 61
_journal_year 2005
_chemical_formula_iupac 'C16 H6 Br2 Cl2 N2 S2'
_chemical_formula_moiety 'C16 H6 Br2 Cl2 N2 S2'
_chemical_formula_sum 'C16 H6 Br2 Cl2 N2 S2'
_chemical_formula_weight 521.07
_chemical_melting_point 448
_chemical_name_systematic
;
2,3-Bis(5-bromothien-2-yl)-6,7-dichloroquinoxaline
;
_space_group_IT_number 114
_symmetry_cell_setting tetragonal
_symmetry_space_group_name_Hall 'P -4 2n'
_symmetry_space_group_name_H-M 'P -4 21 c'
_atom_sites_solution_hydrogens geom
_atom_sites_solution_primary direct
_atom_sites_solution_secondary difmap
_cell_angle_alpha 90.00
_cell_angle_beta 90.00
_cell_angle_gamma 90.00
_cell_formula_units_Z 8
_cell_length_a 20.2456(6)
_cell_length_b 20.2456(6)
_cell_length_c 8.5209(5)
_cell_measurement_reflns_used 6538
_cell_measurement_temperature 100(2)
_cell_measurement_theta_max 30.309
_cell_measurement_theta_min 2.5935
_cell_volume 3492.6(3)
_computing_cell_refinement 'SAINT-Plus (Bruker, 1999)'
_computing_data_collection 'SMART (Bruker, 1999)'
_computing_data_reduction SAINT-Plus
_computing_molecular_graphics 'ORTEP-3 (Farrugia, 1997)'
_computing_publication_material SHELXL97
_computing_structure_refinement 'SHELXL97 (Sheldrick, 1997)'
_computing_structure_solution 'SHELXS97 (Sheldrick, 1997)'
_diffrn_ambient_temperature 100(2)
_diffrn_measured_fraction_theta_full 0.998
_diffrn_measured_fraction_theta_max 0.998
_diffrn_measurement_device_type 'Bruker SMART APEX'
_diffrn_measurement_method \w
_diffrn_radiation_monochromator graphite
_diffrn_radiation_source 'fine-focus sealed tube'
_diffrn_radiation_type MoK\a
_diffrn_radiation_wavelength 0.71073
_diffrn_reflns_av_R_equivalents 0.0639
_diffrn_reflns_av_sigmaI/netI 0.0401
_diffrn_reflns_limit_h_max 28
_diffrn_reflns_limit_h_min -28
_diffrn_reflns_limit_k_max 28
_diffrn_reflns_limit_k_min -28
_diffrn_reflns_limit_l_max 12
_diffrn_reflns_limit_l_min -12
_diffrn_reflns_number 41333
_diffrn_reflns_theta_full 30.56
_diffrn_reflns_theta_max 30.56
_diffrn_reflns_theta_min 1.42
_diffrn_standards_decay_% 0
_diffrn_standards_interval_count 0
_diffrn_standards_number 0
_exptl_absorpt_coefficient_mu 5.187
_exptl_absorpt_correction_T_max 0.77
_exptl_absorpt_correction_T_min 0.666636
_exptl_absorpt_correction_type multi-scan
_exptl_absorpt_process_details '(SADABS; Sheldrick, 2003)'
_exptl_crystal_colour yellow
_exptl_crystal_density_diffrn 1.982
_exptl_crystal_density_method 'not measured'
_exptl_crystal_description needle
_exptl_crystal_F_000 2016
_exptl_crystal_size_max 0.188
_exptl_crystal_size_mid 0.05
_exptl_crystal_size_min 0.05
_refine_diff_density_max 0.651
_refine_diff_density_min -0.325
_refine_ls_abs_structure_details 'Flack (1983), 2370 Friedel pairs'
_refine_ls_abs_structure_Flack 0.001(6)
_refine_ls_extinction_method none
_refine_ls_goodness_of_fit_ref 1.010
_refine_ls_hydrogen_treatment constr
_refine_ls_matrix_type full
_refine_ls_number_parameters 217
_refine_ls_number_reflns 5351
_refine_ls_number_restraints 0
_refine_ls_restrained_S_all 1.010
_refine_ls_R_factor_all 0.0407
_refine_ls_R_factor_gt 0.0310
_refine_ls_shift/su_max 0.012
_refine_ls_shift/su_mean 0.001
_refine_ls_structure_factor_coef Fsqd
_refine_ls_weighting_details 'calc w=1/[\s^2^(Fo^2^)+(0.0368P)^2^] where P=(Fo^2^+2Fc^2^)/3'
_refine_ls_weighting_scheme calc
_refine_ls_wR_factor_gt 0.0644
_refine_ls_wR_factor_ref 0.0674
_reflns_number_gt 4694
_reflns_number_total 5351
_reflns_threshold_expression I>2\s(I)
_cod_data_source_file lh6378.cif
_cod_data_source_block I
_cod_depositor_comments
;
The following automatic conversions were performed:
'_geom_bond_publ_flag' value 'NO' changed to 'no' according to
'/home/saulius/struct/CIF-dictionaries/cif_core.dic' dictionary named
'cif_core.dic' version 2.4.1 from 2010-06-29 (33
times).

'_geom_angle_publ_flag' value 'NO' changed to 'no' according to
'/home/saulius/struct/CIF-dictionaries/cif_core.dic' dictionary named
'cif_core.dic' version 2.4.1 from 2010-06-29 (52
times).

'_geom_torsion_publ_flag' value 'NO' changed to 'no' according to
'/home/saulius/struct/CIF-dictionaries/cif_core.dic' dictionary named
'cif_core.dic' version 2.4.1 from 2010-06-29 (54 times).

Automatic conversion script
Id: cif_fix_enum 1527 2010-12-29 10:47:43Z saulius 

The following automatic conversions were performed:

'_geom_bond_publ_flag' value 'NO' changed to 'no' according to
/home/saulius/struct/CIF-dictionaries/cif_core.dic dictionary named
'cif_core.dic' version 2.4.1 from 2010-06-29 (33
times).

'_geom_angle_publ_flag' value 'NO' changed to 'no' according
to /home/saulius/struct/CIF-dictionaries/cif_core.dic dictionary
named 'cif_core.dic' version 2.4.1 from 2010-06-29 (52
times).

'_geom_torsion_publ_flag' value 'NO' changed to 'no'
according to /home/saulius/struct/CIF-dictionaries/cif_core.dic
dictionary named 'cif_core.dic' version 2.4.1 from 2010-06-29 (54
times).

Automatic conversion script
Id: cif_fix_values 1715 2011-07-08 13:25:40Z adriana 
;
_cod_original_sg_symbol_H-M 'P -4 21 c '
_cod_database_code 2205543
_cod_database_fobs_code 2205543

loop_
_symmetry_equiv_pos_as_xyz
'x, y, z'
'-x, -y, z'
'y, -x, -z'
'-y, x, -z'
'-x+1/2, y+1/2, -z+1/2'
'x+1/2, -y+1/2, -z+1/2'
'-y+1/2, -x+1/2, z+1/2'
'y+1/2, x+1/2, z+1/2'

loop_
_atom_site_label
_atom_site_fract_x
_atom_site_fract_y
_atom_site_fract_z
_atom_site_U_iso_or_equiv
_atom_site_adp_type
_atom_site_calc_flag
_atom_site_refinement_flags
_atom_site_occupancy
_atom_site_type_symbol
Br1 -1.048010(14) -0.080531(15) -0.18415(5) 0.02521(8) Uani d . 1 Br
S1 -0.91715(4) -0.09516(4) -0.37264(9) 0.01759(14) Uani d . 1 S
Cl1 -0.64125(4) 0.02239(4) -0.88776(9) 0.02249(15) Uani d . 1 Cl
N1 -0.78424(12) -0.10268(11) -0.5012(3) 0.0146(5) Uani d . 1 N
C1 -0.79825(14) -0.15682(13) -0.4197(3) 0.0141(5) Uani d . 1 C
Br2 -0.727628(14) -0.471188(13) -0.17945(4) 0.01992(7) Uani d . 1 Br
S2 -0.70720(3) -0.32782(3) -0.29891(9) 0.01427(13) Uani d . 1 S
Cl2 -0.53316(3) -0.08809(4) -0.84613(8) 0.02127(15) Uani d . 1 Cl
N2 -0.69738(12) -0.21098(11) -0.5013(3) 0.0145(5) Uani d . 1 N
C2 -0.75511(13) -0.21390(14) -0.4294(3) 0.0133(5) Uani d . 1 C
C3 -0.68172(14) -0.15410(13) -0.5803(3) 0.0139(5) Uani d . 1 C
C4 -0.62121(13) -0.14944(14) -0.6601(3) 0.0155(5) Uani d . 1 C
H4A -0.5896 -0.1839 -0.6518 0.019 Uiso calc R 1 H
C5 -0.60810(13) -0.09508(14) -0.7499(3) 0.0154(5) Uani d . 1 C
C6 -0.65554(15) -0.04401(13) -0.7644(3) 0.0165(6) Uani d . 1 C
C7 -0.71394(13) -0.04698(13) -0.6834(4) 0.0168(5) Uani d . 1 C
H7A -0.7451 -0.0121 -0.6925 0.020 Uiso calc R 1 H
C8 -0.72774(14) -0.10150(13) -0.5872(3) 0.0140(5) Uani d . 1 C
C9 -0.85771(13) -0.15373(13) -0.3239(4) 0.0145(5) Uani d . 1 C
C10 -0.87631(14) -0.18765(13) -0.1902(4) 0.0162(5) Uani d . 1 C
H10A -0.8499 -0.2211 -0.1434 0.019 Uiso calc R 1 H
C11 -0.93785(15) -0.16806(15) -0.1300(3) 0.0183(6) Uani d . 1 C
H11A -0.9578 -0.1867 -0.0392 0.022 Uiso calc R 1 H
C12 -0.96524(14) -0.11942(14) -0.2172(3) 0.0171(6) Uani d . 1 C
C13 -0.77147(14) -0.27928(14) -0.3668(3) 0.0149(5) Uani d . 1 C
C14 -0.82989(14) -0.31374(14) -0.3661(3) 0.0160(6) Uani d . 1 C
H14A -0.8706 -0.2957 -0.4013 0.019 Uiso calc R 1 H
C15 -0.82344(14) -0.37879(13) -0.3078(4) 0.0176(5) Uani d . 1 C
H15A -0.8590 -0.4092 -0.2988 0.021 Uiso calc R 1 H
C16 -0.76003(15) -0.39244(14) -0.2663(3) 0.0166(6) Uani d . 1 C

loop_
_atom_site_aniso_label
_atom_site_aniso_U_11
_atom_site_aniso_U_22
_atom_site_aniso_U_33
_atom_site_aniso_U_12
_atom_site_aniso_U_13
_atom_site_aniso_U_23
Br1 0.01469(13) 0.02736(16) 0.03358(16) 0.00173(11) 0.00361(13) -0.00505(15)
S1 0.0164(3) 0.0152(3) 0.0211(3) 0.0031(3) 0.0018(3) 0.0019(3)
Cl1 0.0256(4) 0.0161(3) 0.0257(4) 0.0000(3) 0.0040(3) 0.0064(3)
N1 0.0153(11) 0.0130(11) 0.0156(12) 0.0003(9) -0.0008(9) -0.0020(9)
C1 0.0165(13) 0.0122(12) 0.0135(13) -0.0002(10) -0.0018(10) -0.0016(10)
Br2 0.02237(14) 0.01332(12) 0.02407(14) 0.00045(10) -0.00158(13) 0.00474(12)
S2 0.0146(3) 0.0119(3) 0.0163(3) 0.0007(2) -0.0014(3) 0.0010(3)
Cl2 0.0160(3) 0.0223(3) 0.0255(4) -0.0009(3) 0.0035(3) 0.0035(3)
N2 0.0143(11) 0.0118(11) 0.0175(12) 0.0016(9) -0.0036(9) -0.0003(9)
C2 0.0129(12) 0.0142(13) 0.0127(13) -0.0005(10) -0.0040(10) -0.0022(10)
C3 0.0150(13) 0.0113(12) 0.0154(13) -0.0008(10) -0.0026(11) -0.0020(10)
C4 0.0141(12) 0.0159(12) 0.0165(14) -0.0008(10) -0.0023(10) 0.0014(11)
C5 0.0118(12) 0.0157(13) 0.0185(13) -0.0026(10) -0.0008(10) -0.0011(11)
C6 0.0209(14) 0.0131(13) 0.0155(13) -0.0014(11) -0.0011(11) -0.0014(10)
C7 0.0175(13) 0.0139(12) 0.0189(13) 0.0018(10) -0.0042(12) 0.0010(12)
C8 0.0133(12) 0.0138(13) 0.0149(13) -0.0009(10) -0.0013(10) -0.0031(10)
C9 0.0142(12) 0.0130(12) 0.0162(12) 0.0009(10) -0.0020(12) -0.0035(11)
C10 0.0208(13) 0.0167(13) 0.0111(13) 0.0024(10) 0.0003(12) -0.0019(11)
C11 0.0206(14) 0.0195(14) 0.0147(13) -0.0018(11) 0.0034(11) -0.0030(11)
C12 0.0125(12) 0.0181(13) 0.0206(15) -0.0002(10) 0.0012(11) -0.0065(11)
C13 0.0167(13) 0.0135(13) 0.0144(12) 0.0043(10) -0.0021(10) -0.0010(10)
C14 0.0151(13) 0.0151(13) 0.0179(14) 0.0011(11) -0.0011(11) -0.0025(10)
C15 0.0174(12) 0.0158(12) 0.0196(14) -0.0023(10) 0.0024(12) 0.0012(12)
C16 0.0227(15) 0.0102(12) 0.0169(13) 0.0001(11) 0.0001(11) 0.0009(10)

loop_
_atom_type_symbol
_atom_type_description
_atom_type_scat_dispersion_real
_atom_type_scat_dispersion_imag
_atom_type_scat_source
C C 0.0033 0.0016 'International Tables Vol C Tables 4.2.6.8 and 6.1.1.4'
H H 0.0000 0.0000 'International Tables Vol C Tables 4.2.6.8 and 6.1.1.4'
N N 0.0061 0.0033 'International Tables Vol C Tables 4.2.6.8 and 6.1.1.4'
S S 0.1246 0.1234 'International Tables Vol C Tables 4.2.6.8 and 6.1.1.4'
Cl Cl 0.1484 0.1585 'International Tables Vol C Tables 4.2.6.8 and 6.1.1.4'
Br Br -0.2901 2.4595 'International Tables Vol C Tables 4.2.6.8 and 6.1.1.4'

loop_
_geom_angle_atom_site_label_1
_geom_angle_atom_site_label_2
_geom_angle_atom_site_label_3
_geom_angle
_geom_angle_publ_flag
C12 S1 C9 90.75(14) no
C1 N1 C8 118.4(2) no
N1 C1 C2 119.9(3) no
N1 C1 C9 115.7(2) no
C2 C1 C9 124.3(2) no
C16 S2 C13 91.06(14) no
C2 N2 C3 118.0(2) no
N2 C2 C1 121.6(3) no
N2 C2 C13 114.2(2) no
C1 C2 C13 124.2(2) no
N2 C3 C4 119.7(2) no
N2 C3 C8 120.0(3) no
C4 C3 C8 120.2(3) no
C5 C4 C3 119.7(3) no
C5 C4 H4A 120.2 no
C3 C4 H4A 120.2 no
C4 C5 C6 120.3(3) no
C4 C5 Cl2 120.1(2) no
C6 C5 Cl2 119.6(2) no
C7 C6 C5 120.6(3) no
C7 C6 Cl1 119.0(2) no
C5 C6 Cl1 120.4(2) no
C6 C7 C8 120.0(3) no
C6 C7 H7A 120.0 no
C8 C7 H7A 120.0 no
N1 C8 C7 119.8(3) no
N1 C8 C3 121.2(3) no
C7 C8 C3 119.0(3) no
C10 C9 C1 131.8(3) no
C10 C9 S1 110.3(2) no
C1 C9 S1 117.9(2) no
C9 C10 C11 113.7(3) no
C9 C10 H10A 123.1 no
C11 C10 H10A 123.1 no
C12 C11 C10 111.6(3) no
C12 C11 H11A 124.2 no
C10 C11 H11A 124.2 no
C11 C12 S1 113.6(2) no
C11 C12 Br1 126.2(2) no
S1 C12 Br1 120.23(17) no
C14 C13 C2 130.9(3) no
C14 C13 S2 111.0(2) no
C2 C13 S2 117.7(2) no
C13 C14 C15 113.3(3) no
C13 C14 H14A 123.4 no
C15 C14 H14A 123.4 no
C16 C15 C14 111.6(2) no
C16 C15 H15A 124.2 no
C14 C15 H15A 124.2 no
C15 C16 S2 113.1(2) no
C15 C16 Br2 127.3(2) no
S2 C16 Br2 119.66(17) no

loop_
_geom_bond_atom_site_label_1
_geom_bond_atom_site_label_2
_geom_bond_distance
_geom_bond_publ_flag
Br1 C12 1.873(3) no
S1 C12 1.716(3) no
S1 C9 1.740(3) no
Cl1 C6 1.731(3) no
N1 C1 1.328(4) no
N1 C8 1.359(4) no
C1 C2 1.451(4) no
C1 C9 1.456(4) no
Br2 C16 1.876(3) no
S2 C16 1.712(3) no
S2 C13 1.730(3) no
Cl2 C5 1.730(3) no
N2 C2 1.321(4) no
N2 C3 1.371(3) no
C2 C13 1.465(4) no
C3 C4 1.404(4) no
C3 C8 1.416(4) no
C4 C5 1.366(4) no
C4 H4A 0.9500 no
C5 C6 1.417(4) no
C6 C7 1.370(4) no
C7 C8 1.403(4) no
C7 H7A 0.9500 no
C9 C10 1.382(4) no
C10 C11 1.405(4) no
C10 H10A 0.9500 no
C11 C12 1.353(4) no
C11 H11A 0.9500 no
C13 C14 1.373(4) no
C14 C15 1.413(4) no
C14 H14A 0.9500 no
C15 C16 1.360(4) no
C15 H15A 0.9500 no

loop_
_geom_torsion_atom_site_label_1
_geom_torsion_atom_site_label_2
_geom_torsion_atom_site_label_3
_geom_torsion_atom_site_label_4
_geom_torsion
_geom_torsion_publ_flag
C8 N1 C1 C2 -2.7(4) no
C8 N1 C1 C9 177.0(2) no
C3 N2 C2 C1 -6.2(4) no
C3 N2 C2 C13 172.0(2) no
N1 C1 C2 N2 8.9(4) no
C9 C1 C2 N2 -170.8(3) no
N1 C1 C2 C13 -169.1(3) no
C9 C1 C2 C13 11.2(4) no
C2 N2 C3 C4 -179.1(2) no
C2 N2 C3 C8 -2.0(4) no
N2 C3 C4 C5 174.4(2) no
C8 C3 C4 C5 -2.7(4) no
C3 C4 C5 C6 -0.9(4) no
C3 C4 C5 Cl2 178.9(2) no
C4 C5 C6 C7 2.9(4) no
Cl2 C5 C6 C7 -176.9(2) no
C4 C5 C6 Cl1 -175.9(2) no
Cl2 C5 C6 Cl1 4.3(3) no
C5 C6 C7 C8 -1.1(4) no
Cl1 C6 C7 C8 177.6(2) no
C1 N1 C8 C7 175.4(3) no
C1 N1 C8 C3 -5.4(4) no
C6 C7 C8 N1 176.8(3) no
C6 C7 C8 C3 -2.5(4) no
N2 C3 C8 N1 8.1(4) no
C4 C3 C8 N1 -174.8(3) no
N2 C3 C8 C7 -172.7(3) no
C4 C3 C8 C7 4.4(4) no
N1 C1 C9 C10 -155.1(3) no
C2 C1 C9 C10 24.5(5) no
N1 C1 C9 S1 21.2(3) no
C2 C1 C9 S1 -159.1(2) no
C12 S1 C9 C10 -1.5(2) no
C12 S1 C9 C1 -178.6(2) no
C1 C9 C10 C11 177.9(3) no
S1 C9 C10 C11 1.4(3) no
C9 C10 C11 C12 -0.4(4) no
C10 C11 C12 S1 -0.8(3) no
C10 C11 C12 Br1 177.8(2) no
C9 S1 C12 C11 1.4(2) no
C9 S1 C12 Br1 -177.34(17) no
N2 C2 C13 C14 -138.8(3) no
C1 C2 C13 C14 39.4(5) no
N2 C2 C13 S2 33.3(3) no
C1 C2 C13 S2 -148.6(2) no
C16 S2 C13 C14 -1.4(2) no
C16 S2 C13 C2 -175.0(2) no
C2 C13 C14 C15 173.8(3) no
S2 C13 C14 C15 1.3(3) no
C13 C14 C15 C16 -0.4(4) no
C14 C15 C16 S2 -0.8(3) no
C14 C15 C16 Br2 178.6(2) no
C13 S2 C16 C15 1.3(2) no
C13 S2 C16 Br2 -178.12(18) no

loop_
_cod_related_entry_id
_cod_related_entry_database
_cod_related_entry_code
1 ChemSpider 21129701
